data_7110384
loop_
_publ_author_name
'Wietzke, Rapha\"el'
'Mazzanti, Marinella'

_publ_section_title
;
 Strong intramolecular \p--\p interactions favor the formation of 2:1
 (L:M) lanthanide complexes of tris(2-benzimidazolylmethyl)amine
;
_journal_issue 2
_journal_name_full 'Chemical Communications'
_journal_page_first 209
_journal_paper_doi 10.1039/a807831i
_journal_year 1999
_chemical_formula_sum 'C64 H78 Cl3 La N16 O15'
_chemical_formula_weight 1556.68
_chemical_name_systematic
;

 ?

;
_space_group_IT_number 14
_symmetry_cell_setting monoclinic
_symmetry_space_group_name_Hall '-P 2ybc'
_symmetry_space_group_name_H-M 'P 1 21/c 1'
_atom_sites_solution_hydrogens geom
_atom_sites_solution_primary direct
_atom_sites_solution_secondary difmap
_audit_creation_method SHELXL
_cell_angle_alpha 90.00
_cell_angle_beta 111.7940(10)
_cell_angle_gamma 90.00
_cell_formula_units_Z 4
_cell_length_a 18.4451(4)
_cell_length_b 25.0336(6)
_cell_length_c 16.9564(4)
_cell_measurement_temperature 173(2)
_cell_volume 7270.0(3)
_computing_cell_refinement 'Siemens XSCANS'
_computing_data_collection 'Siemens XSCANS'
_computing_data_reduction 'Siemens SHELXTL'
_computing_molecular_graphics 'Siemens SHELXTL'
_computing_publication_material 'Siemens SHELXTL'
_computing_structure_refinement 'SHELXL-93 (Sheldrick, 1993)'
_computing_structure_solution 'SHELXS-86 (Sheldrick, 1990)'
_diffrn_ambient_temperature 173(2)
_diffrn_measurement_device 'Siemens P4'
_diffrn_measurement_method '\w scans'
_diffrn_radiation_monochromator graphite
_diffrn_radiation_source 'fine-focus sealed tube'
_diffrn_radiation_type MoK\a
_diffrn_radiation_wavelength 0.71073
_diffrn_reflns_av_R_equivalents 0.0886
_diffrn_reflns_av_sigmaI/netI 0.1221
_diffrn_reflns_limit_h_max 5
_diffrn_reflns_limit_h_min -22
_diffrn_reflns_limit_k_max 26
_diffrn_reflns_limit_k_min -24
_diffrn_reflns_limit_l_max 20
_diffrn_reflns_limit_l_min -19
_diffrn_reflns_number 19052
_diffrn_reflns_theta_max 26.06
_diffrn_reflns_theta_min 1.44
_exptl_absorpt_coefficient_mu 0.771
_exptl_absorpt_correction_type SADABS
_exptl_crystal_density_diffrn 1.422
_exptl_crystal_F_000 3208
_exptl_crystal_size_max 0.4
_exptl_crystal_size_mid 0.3
_exptl_crystal_size_min 0.3
_refine_diff_density_max 1.776
_refine_diff_density_min -1.239
_refine_diff_density_rms 0.141
_refine_ls_extinction_method none
_refine_ls_goodness_of_fit_all 1.100
_refine_ls_goodness_of_fit_obs 1.178
_refine_ls_matrix_type full
_refine_ls_number_parameters 892
_refine_ls_number_reflns 9937
_refine_ls_number_restraints 0
_refine_ls_restrained_S_all 1.100
_refine_ls_restrained_S_obs 1.178
_refine_ls_R_factor_all 0.1428
_refine_ls_R_factor_obs 0.0767
_refine_ls_shift/esd_max 0.072
_refine_ls_shift/esd_mean 0.010
_refine_ls_structure_factor_coef Fsqd
_refine_ls_weighting_details 'w=1/[\s^2^(Fo^2^)+(0.0782P)^2^+43.0143P] where P=(Fo^2^+2Fc^2^)/3'
_refine_ls_weighting_scheme calc
_refine_ls_wR_factor_all 0.2264
_refine_ls_wR_factor_obs 0.1827
_reflns_number_observed 5936
_reflns_number_total 9937
_reflns_observed_criterion >2sigma(I)
_cod_data_source_file 807831isup1.cif
_cod_data_source_block La(ntb)2(ClO4)3
_cod_depositor_comments
;
The following automatic conversions were performed:

'_symmetry_cell_setting' value 'Monoclinic' changed to 'monoclinic'
according to /home/saulius/struct/CIF-dictionaries/cif_core.dic
dictionary named 'cif_core.dic' version 2.4.2 from 2011-04-26.

Automatic conversion script
Id: cif_fix_values 1891 2012-01-12 08:04:46Z andrius 

The following automatic conversions were performed:

'_refine_ls_weighting_scheme' value 'calc
w=1/[\s^2^(Fo^2^)+(0.0782P)^2^+43.0143P] where P=(Fo^2^+2Fc^2^)/3'
was changed to 'calc'. New tag '_refine_ls_weighting_details' was
created. The value of the new tag was set to
'w=1/[\s^2^(Fo^2^)+(0.0782P)^2^+43.0143P] where P=(Fo^2^+2Fc^2^)/3'.

Automatic conversion script
Id: cif_fix_values 3143 2015-03-26 13:38:13Z robertas 
;
_cod_original_cell_volume 7269.9(3)
_cod_original_sg_symbol_H-M P2(1)/c
_cod_database_code 7110384

loop_
_symmetry_equiv_pos_as_xyz
'x, y, z'
'-x, y+1/2, -z+1/2'
'-x, -y, -z'
'x, -y-1/2, z-1/2'

loop_
_atom_site_aniso_label
_atom_site_aniso_U_11
_atom_site_aniso_U_22
_atom_site_aniso_U_33
_atom_site_aniso_U_23
_atom_site_aniso_U_13
_atom_site_aniso_U_12
La 0.0318(3) 0.0348(5) 0.0249(3) -0.0037(4) 0.0097(2) -0.0004(3)
Cl1 0.054(2) 0.078(4) 0.063(2) -0.023(2) 0.002(2) 0.013(2)
Cl2 0.078(2) 0.055(3) 0.044(2) 0.003(2) 0.012(2) 0.015(2)
Cl3 0.080(2) 0.051(3) 0.055(2) 0.000(2) 0.039(2) -0.016(2)
O1 0.076(6) 0.056(8) 0.066(6) -0.004(5) 0.045(5) 0.002(5)
O2 0.113(10) 0.115(14) 0.106(10) -0.003(10) 0.033(8) -0.013(9)
O3 0.097(9) 0.098(14) 0.182(16) 0.008(12) -0.033(10) -0.040(8)
O11 0.129(11) 0.099(14) 0.219(19) 0.084(13) -0.049(11) -0.018(9)
O12 0.134(13) 0.400(34) 0.220(20) -0.241(23) 0.073(13) -0.030(16)
O13 0.090(7) 0.074(11) 0.109(9) -0.001(7) 0.011(7) -0.017(7)
O14 0.057(6) 0.134(13) 0.130(10) -0.076(9) 0.003(6) -0.001(6)
O21 0.110(10) 0.141(16) 0.216(17) 0.013(13) 0.055(11) 0.071(10)
O22 0.152(11) 0.095(13) 0.111(10) 0.056(9) 0.030(9) 0.010(9)
O23 0.180(13) 0.123(13) 0.068(8) -0.029(8) 0.047(8) 0.027(10)
O24 0.167(11) 0.127(13) 0.042(7) -0.008(7) -0.003(7) -0.076(10)
O31 0.165(11) 0.048(9) 0.067(7) 0.013(6) 0.059(7) 0.004(7)
O32 0.094(7) 0.079(9) 0.059(6) -0.016(6) 0.032(5) -0.041(6)
O33 0.085(7) 0.089(10) 0.114(9) -0.015(7) 0.051(7) -0.023(6)
O34 0.178(11) 0.092(11) 0.046(6) -0.004(6) 0.056(7) -0.048(8)
N1 0.042(5) 0.051(8) 0.019(5) -0.003(5) 0.011(4) -0.002(4)
N2 0.033(4) 0.043(8) 0.021(5) -0.003(4) 0.006(4) -0.003(4)
N3 0.074(8) 0.038(10) 0.070(9) 0.003(7) 0.021(7) -0.013(6)
N4 0.089(10) 0.266(26) 0.067(10) 0.047(13) 0.013(8) 0.073(13)
N11 0.034(4) 0.029(7) 0.038(6) -0.005(5) 0.007(4) -0.008(4)
N12 0.058(6) 0.043(9) 0.034(6) 0.004(5) -0.002(5) -0.013(5)
N21 0.042(5) 0.031(7) 0.029(5) -0.002(5) 0.012(4) 0.000(4)
N22 0.049(5) 0.051(9) 0.032(6) 0.013(5) 0.009(4) -0.011(5)
N31 0.058(6) 0.031(8) 0.044(6) -0.009(5) 0.031(5) -0.006(5)
N32 0.066(6) 0.043(9) 0.046(6) -0.015(6) 0.036(5) 0.003(5)
N41 0.039(5) 0.036(7) 0.030(5) -0.006(5) 0.015(4) 0.001(4)
N42 0.052(6) 0.031(8) 0.043(6) -0.002(5) 0.023(5) 0.004(5)
N51 0.041(5) 0.044(8) 0.034(5) -0.010(5) 0.018(4) 0.002(5)
N52 0.067(7) 0.070(10) 0.029(6) 0.003(6) 0.017(5) 0.003(6)
N61 0.023(4) 0.050(8) 0.031(5) -0.019(5) 0.005(3) 0.003(4)
N62 0.039(5) 0.063(10) 0.043(6) -0.005(6) 0.012(4) -0.005(5)
C11 0.059(7) 0.049(11) 0.021(6) -0.006(6) 0.005(5) -0.005(6)
C12 0.030(5) 0.035(9) 0.031(6) 0.009(6) -0.005(4) -0.007(5)
C13 0.035(6) 0.040(10) 0.049(8) 0.007(7) 0.013(5) -0.008(5)
C14 0.033(6) 0.062(11) 0.064(9) 0.005(8) 0.019(6) 0.006(6)
C15 0.045(7) 0.061(12) 0.091(11) -0.029(9) 0.026(8) 0.000(7)
C16 0.050(8) 0.063(13) 0.099(13) -0.001(10) 0.013(8) 0.016(7)
C17 0.045(7) 0.063(13) 0.069(10) 0.023(9) -0.004(7) -0.002(7)
C18 0.046(7) 0.034(10) 0.052(8) -0.002(7) 0.007(6) -0.015(6)
C21 0.043(6) 0.037(9) 0.033(7) -0.001(6) 0.011(5) -0.009(5)
C22 0.044(6) 0.034(10) 0.046(7) -0.002(7) 0.018(6) -0.006(5)
C23 0.045(6) 0.045(10) 0.029(7) 0.010(6) 0.010(5) 0.008(6)
C24 0.050(7) 0.048(10) 0.027(7) -0.003(6) 0.009(5) 0.001(6)
C25 0.068(9) 0.088(15) 0.033(8) -0.009(8) -0.002(6) -0.006(8)
C26 0.090(11) 0.088(16) 0.043(9) 0.020(9) 0.016(8) -0.002(9)
C27 0.086(10) 0.066(13) 0.046(9) 0.018(8) 0.013(7) -0.004(8)
C28 0.054(7) 0.043(11) 0.035(7) -0.001(7) 0.009(6) 0.003(6)
C31 0.055(7) 0.055(11) 0.032(7) -0.010(6) 0.016(5) -0.008(6)
C32 0.046(6) 0.036(10) 0.040(7) -0.003(6) 0.022(5) 0.003(5)
C33 0.042(6) 0.042(11) 0.047(7) 0.008(6) 0.018(5) 0.012(5)
C34 0.055(7) 0.069(13) 0.054(8) 0.012(8) 0.035(6) 0.023(8)
C35 0.040(7) 0.075(13) 0.059(9) 0.029(8) 0.029(6) 0.017(7)
C36 0.045(7) 0.062(11) 0.050(8) 0.027(8) 0.012(6) 0.003(6)
C37 0.045(7) 0.068(12) 0.033(7) 0.014(7) 0.018(5) 0.012(6)
C38 0.048(6) 0.054(12) 0.037(7) -0.004(7) 0.023(5) 0.008(6)
C41 0.046(6) 0.030(9) 0.050(8) -0.007(6) 0.023(6) -0.005(5)
C42 0.043(6) 0.028(9) 0.037(7) 0.004(6) 0.014(5) 0.000(5)
C43 0.038(6) 0.030(9) 0.043(7) -0.001(6) 0.020(5) 0.008(5)
C44 0.048(7) 0.047(10) 0.045(8) 0.006(7) 0.022(6) 0.004(6)
C45 0.051(7) 0.069(12) 0.030(7) 0.013(7) 0.018(6) 0.002(7)
C46 0.040(7) 0.074(13) 0.068(10) 0.023(9) 0.024(6) 0.009(7)
C47 0.056(7) 0.033(10) 0.052(9) 0.003(7) 0.020(6) -0.002(6)
C48 0.044(6) 0.040(10) 0.043(7) 0.011(6) 0.025(5) -0.003(5)
C51 0.052(7) 0.039(10) 0.030(7) -0.012(6) 0.008(5) 0.001(6)
C52 0.037(6) 0.055(10) 0.031(7) -0.003(6) 0.010(5) 0.000(5)
C53 0.060(7) 0.035(10) 0.031(7) 0.008(6) 0.024(6) 0.009(6)
C54 0.085(10) 0.073(13) 0.031(7) 0.002(8) 0.031(7) 0.003(8)
C55 0.082(10) 0.053(13) 0.083(12) -0.009(9) 0.052(9) -0.007(8)
C56 0.055(7) 0.076(13) 0.071(10) -0.016(9) 0.043(8) -0.019(7)
C57 0.038(6) 0.070(12) 0.044(8) -0.012(7) 0.016(6) -0.005(6)
C58 0.052(7) 0.035(9) 0.045(8) 0.000(6) 0.030(6) 0.009(6)
C61 0.036(6) 0.063(11) 0.045(8) -0.001(7) 0.013(5) -0.009(6)
C62 0.029(6) 0.046(10) 0.028(6) 0.001(6) -0.002(5) 0.008(5)
C63 0.030(5) 0.055(11) 0.018(6) -0.002(6) -0.001(4) 0.008(5)
C64 0.047(7) 0.066(12) 0.034(7) -0.001(7) 0.009(5) 0.012(6)
C65 0.079(10) 0.044(12) 0.058(9) 0.002(8) 0.024(8) 0.014(7)
C66 0.071(10) 0.077(15) 0.057(9) 0.007(9) 0.028(7) 0.033(9)
C67 0.043(7) 0.109(16) 0.060(10) 0.018(10) 0.026(7) 0.013(8)
C68 0.034(6) 0.050(11) 0.052(8) 0.004(7) 0.017(5) 0.019(6)
C70 0.100(13) 0.103(19) 0.118(17) 0.017(13) 0.045(12) 0.028(11)
C71 0.073(10) 0.091(16) 0.103(14) -0.019(12) 0.037(10) 0.017(9)
C72 0.102(12) 0.081(15) 0.074(11) -0.007(10) 0.063(10) -0.016(10)
C73 0.103(13) 0.108(18) 0.080(13) 0.005(12) 0.037(10) 0.000(11)
C74 0.119(14) 0.084(18) 0.185(21) -0.012(14) 0.110(15) -0.004(11)
C75 0.076(10) 0.054(14) 0.070(11) 0.003(9) 0.030(8) -0.012(8)
C76 0.384(51) 0.186(38) 0.140(27) -0.057(24) 0.128(32) -0.132(34)
C77 0.187(24) 0.091(24) 0.149(24) -0.014(19) 0.067(20) -0.033(17)
C78 0.066(11) 0.162(29) 0.200(27) 0.088(22) -0.006(14) -0.013(13)
C79 0.118(16) 0.174(28) 0.118(18) -0.025(18) 0.031(14) -0.053(17)
C80 0.183(25) 0.144(29) 0.211(33) 0.042(24) 0.094(24) -0.030(19)
C81 0.098(13) 0.123(22) 0.080(14) -0.002(14) 0.037(11) -0.021(12)
C82 0.085(13) 0.155(27) 0.117(18) -0.059(17) 0.010(13) -0.008(14)
C83 0.097(15) 0.162(28) 0.152(22) 0.034(20) 0.025(14) 0.021(16)
C84 0.098(12) 0.099(17) 0.073(12) 0.020(11) 0.013(9) 0.037(10)
C85 0.067(9) 0.130(18) 0.047(9) 0.012(10) 0.028(8) 0.026(9)

loop_
_atom_site_label
_atom_site_type_symbol
_atom_site_fract_x
_atom_site_fract_y
_atom_site_fract_z
_atom_site_U_iso_or_equiv
_atom_site_thermal_displace_type
_atom_site_occupancy
_atom_site_calc_flag
_atom_site_refinement_flags
La La 0.71357(3) 0.63506(3) 0.71406(4) 0.0307(2) Uani 1 d .
Cl1 Cl 0.2572(2) 0.6243(2) 0.3446(2) 0.0705(12) Uani 1 d .
Cl2 Cl 0.8483(2) 0.6223(2) 0.2089(2) 0.0620(10) Uani 1 d .
Cl3 Cl 0.5358(2) 0.6067(2) 0.2880(2) 0.0580(10) Uani 1 d .
O1 O 0.1810(5) 0.5150(4) 0.5873(6) 0.061(3) Uani 1 d .
O2 O 0.2585(8) 0.8537(6) 0.3019(9) 0.114(4) Uani 1 d .
O3 O 1.0819(8) 0.7568(7) 0.9068(12) 0.150(7) Uani 1 d .
O11 O 0.2273(8) 0.6591(6) 0.2767(12) 0.182(9) Uani 1 d .
O12 O 0.2484(9) 0.6481(10) 0.4128(13) 0.250(14) Uani 1 d .
O13 O 0.2156(6) 0.5760(5) 0.3217(8) 0.099(4) Uani 1 d .
O14 O 0.3386(5) 0.6159(5) 0.3639(8) 0.116(5) Uani 1 d .
O21 O 0.9186(8) 0.5954(7) 0.2372(11) 0.158(7) Uani 1 d .
O22 O 0.8447(8) 0.6664(6) 0.1536(9) 0.124(5) Uani 1 d .
O23 O 0.8354(9) 0.6425(6) 0.2801(7) 0.123(5) Uani 1 d .
O24 O 0.7833(8) 0.5884(6) 0.1605(6) 0.124(5) Uani 1 d .
O31 O 0.5505(7) 0.5548(5) 0.3232(7) 0.089(4) Uani 1 d .
O32 O 0.5989(6) 0.6425(4) 0.3349(6) 0.077(3) Uani 1 d .
O33 O 0.4683(6) 0.6247(5) 0.3007(8) 0.092(4) Uani 1 d .
O34 O 0.5293(8) 0.6059(5) 0.2018(6) 0.101(4) Uani 1 d .
N1 N 0.6442(5) 0.5578(4) 0.5904(5) 0.038(2) Uani 1 d .
N2 N 0.7811(4) 0.7128(4) 0.8389(5) 0.034(2) Uani 1 d .
N3 N 0.4162(7) 0.5566(5) 0.5831(8) 0.062(3) Uani 1 d .
N4 N 0.9705(9) 0.6384(9) 1.0121(9) 0.145(8) Uani 1 d .
N11 N 0.5650(4) 0.6438(4) 0.6280(6) 0.035(2) Uani 1 d .
N12 N 0.4747(5) 0.6518(4) 0.4970(6) 0.050(3) Uani 1 d .
H12 H 0.4492(5) 0.6462(4) 0.4424(6) 0.060 Uiso 1 calc R
N21 N 0.7209(5) 0.5358(4) 0.7596(5) 0.035(2) Uani 1 d .
N22 N 0.6551(5) 0.4626(4) 0.7617(6) 0.046(3) Uani 1 d .
H22 H 0.6197(5) 0.4373(4) 0.7431(6) 0.055 Uiso 1 calc R
N31 N 0.7666(5) 0.6253(4) 0.5929(6) 0.041(3) Uani 1 d .
N32 N 0.8045(5) 0.5721(4) 0.5081(6) 0.047(3) Uani 1 d .
H32 H 0.8065(5) 0.5441(4) 0.4776(6) 0.057 Uiso 1 calc R
N41 N 0.6985(5) 0.7346(4) 0.6684(5) 0.035(2) Uani 1 d .
N42 N 0.6426(5) 0.8094(4) 0.6888(6) 0.040(3) Uani 1 d .
H42 H 0.6314(5) 0.8363(4) 0.7158(6) 0.048 Uiso 1 calc R
N51 N 0.6709(5) 0.6385(4) 0.8439(5) 0.039(2) Uani 1 d .
N52 N 0.7203(6) 0.6259(5) 0.9828(6) 0.055(3) Uani 1 d .
H52 H 0.7511(6) 0.6297(5) 1.0363(6) 0.066 Uiso 1 calc R
N61 N 0.8638(4) 0.6337(4) 0.7915(5) 0.036(2) Uani 1 d .
N62 N 0.9762(5) 0.6781(5) 0.8343(6) 0.049(3) Uani 1 d .
H62 H 1.0096(5) 0.7044(5) 0.8546(6) 0.059 Uiso 1 calc R
C11 C 0.5810(7) 0.5856(5) 0.5172(7) 0.046(3) Uani 1 d .
H11A H 0.6050(7) 0.6031(5) 0.4805(7) 0.055 Uiso 1 calc R
H11B H 0.5433(7) 0.5586(5) 0.4826(7) 0.055 Uiso 1 calc R
C12 C 0.5391(5) 0.6258(5) 0.5469(7) 0.036(3) Uani 1 d .
C13 C 0.5109(6) 0.6838(5) 0.6268(8) 0.042(3) Uani 1 d .
C14 C 0.5089(6) 0.7153(6) 0.6955(9) 0.053(4) Uani 1 d .
H14 H 0.5467(6) 0.7107(6) 0.7513(9) 0.063 Uiso 1 calc R
C15 C 0.4506(7) 0.7527(6) 0.6786(10) 0.065(4) Uani 1 d .
H15 H 0.4481(7) 0.7752(6) 0.7228(10) 0.078 Uiso 1 calc R
C16 C 0.3941(8) 0.7577(7) 0.5949(11) 0.075(5) Uani 1 d .
H16 H 0.3538(8) 0.7835(7) 0.5845(11) 0.090 Uiso 1 calc R
C17 C 0.3950(7) 0.7264(7) 0.5271(10) 0.066(4) Uani 1 d .
H17 H 0.3573(7) 0.7302(7) 0.4712(10) 0.079 Uiso 1 calc R
C18 C 0.4552(6) 0.6893(6) 0.5473(8) 0.047(3) Uani 1 d .
C21 C 0.6102(6) 0.5157(5) 0.6271(7) 0.039(3) Uani 1 d .
H21A H 0.6020(6) 0.4829(5) 0.5923(7) 0.046 Uiso 1 calc R
H21B H 0.5588(6) 0.5276(5) 0.6266(7) 0.046 Uiso 1 calc R
C22 C 0.6631(6) 0.5039(5) 0.7158(8) 0.041(3) Uani 1 d .
C23 C 0.7544(6) 0.5119(5) 0.8435(7) 0.041(3) Uani 1 d .
C24 C 0.8152(6) 0.5281(5) 0.9156(7) 0.044(3) Uani 1 d .
H24 H 0.8441(6) 0.5594(5) 0.9154(7) 0.052 Uiso 1 calc R
C25 C 0.8325(8) 0.4983(7) 0.9865(8) 0.069(5) Uani 1 d .
H25 H 0.8742(8) 0.5086(7) 1.0370(8) 0.083 Uiso 1 calc R
C26 C 0.7888(9) 0.4515(7) 0.9860(9) 0.076(5) Uani 1 d .
H26 H 0.8021(9) 0.4317(7) 1.0372(9) 0.091 Uiso 1 calc R
C27 C 0.7279(8) 0.4332(7) 0.9152(9) 0.069(4) Uani 1 d .
H27 H 0.6997(8) 0.4015(7) 0.9150(9) 0.083 Uiso 1 calc R
C28 C 0.7118(7) 0.4659(6) 0.8443(7) 0.046(3) Uani 1 d .
C31 C 0.7029(6) 0.5356(6) 0.5595(7) 0.047(3) Uani 1 d .
H31A H 0.6762(6) 0.5188(6) 0.5032(7) 0.057 Uiso 1 calc R
H31B H 0.7336(6) 0.5077(6) 0.5992(7) 0.057 Uiso 1 calc R
C32 C 0.7562(6) 0.5786(5) 0.5524(7) 0.039(3) Uani 1 d .
C33 C 0.8496(6) 0.6179(5) 0.5203(8) 0.044(3) Uani 1 d .
C34 C 0.9097(7) 0.6330(7) 0.4931(8) 0.055(4) Uani 1 d .
H34 H 0.9252(7) 0.6107(7) 0.4568(8) 0.066 Uiso 1 calc R
C35 C 0.9453(7) 0.6813(7) 0.5207(8) 0.055(4) Uani 1 d .
H35 H 0.9869(7) 0.6923(7) 0.5043(8) 0.066 Uiso 1 calc R
C36 C 0.9216(6) 0.7141(6) 0.5724(8) 0.054(4) Uani 1 d .
H36 H 0.9475(6) 0.7473(6) 0.5902(8) 0.065 Uiso 1 calc R
C37 C 0.8598(6) 0.7001(6) 0.5998(7) 0.048(4) Uani 1 d .
H37 H 0.8421(6) 0.7235(6) 0.6329(7) 0.057 Uiso 1 calc R
C38 C 0.8272(6) 0.6502(6) 0.5753(7) 0.044(3) Uani 1 d .
C41 C 0.7289(6) 0.7612(5) 0.8197(7) 0.041(3) Uani 1 d .
H41A H 0.7600(6) 0.7931(5) 0.8465(7) 0.049 Uiso 1 calc R
H41B H 0.6880(6) 0.7563(5) 0.8438(7) 0.049 Uiso 1 calc R
C42 C 0.6909(6) 0.7695(5) 0.7237(7) 0.036(3) Uani 1 d .
C43 C 0.6493(6) 0.7550(5) 0.5885(7) 0.036(3) Uani 1 d .
C44 C 0.6313(6) 0.7344(5) 0.5071(7) 0.045(3) Uani 1 d .
H44 H 0.6557(6) 0.7029(5) 0.4974(7) 0.054 Uiso 1 calc R
C45 C 0.5765(6) 0.7616(6) 0.4413(7) 0.049(4) Uani 1 d .
H45 H 0.5645(6) 0.7493(6) 0.3848(7) 0.059 Uiso 1 calc R
C46 C 0.5386(7) 0.8060(6) 0.4540(9) 0.060(4) Uani 1 d .
H46 H 0.4990(7) 0.8219(6) 0.4065(9) 0.072 Uiso 1 calc R
C47 C 0.5560(7) 0.8287(5) 0.5344(8) 0.047(3) Uani 1 d .
H47 H 0.5316(7) 0.8603(5) 0.5433(8) 0.056 Uiso 1 calc R
C48 C 0.6124(6) 0.8008(5) 0.6003(7) 0.040(3) Uani 1 d .
C51 C 0.7906(6) 0.6905(5) 0.9230(7) 0.042(3) Uani 1 d .
H51A H 0.7919(6) 0.7201(5) 0.9623(7) 0.051 Uiso 1 calc R
H51B H 0.8409(6) 0.6711(5) 0.9466(7) 0.051 Uiso 1 calc R
C52 C 0.7254(6) 0.6533(5) 0.9166(7) 0.042(3) Uani 1 d .
C53 C 0.6574(7) 0.5903(5) 0.9518(7) 0.040(3) Uani 1 d .
C54 C 0.6259(8) 0.5524(6) 0.9888(8) 0.060(4) Uani 1 d .
H54 H 0.6470(8) 0.5458(6) 1.0482(8) 0.072 Uiso 1 calc R
C55 C 0.5629(9) 0.5247(6) 0.9358(11) 0.067(4) Uani 1 d .
H55 H 0.5409(9) 0.4978(6) 0.9597(11) 0.080 Uiso 1 calc R
C56 C 0.5296(7) 0.5335(6) 0.8501(9) 0.062(4) Uani 1 d .
H56 H 0.4855(7) 0.5130(6) 0.8167(9) 0.074 Uiso 1 calc R
C57 C 0.5593(6) 0.5719(6) 0.8111(8) 0.050(4) Uani 1 d .
H57 H 0.5370(6) 0.5784(6) 0.7517(8) 0.061 Uiso 1 calc R
C58 C 0.6245(6) 0.6007(5) 0.8650(7) 0.041(3) Uani 1 d .
C61 C 0.8579(6) 0.7270(6) 0.8348(8) 0.048(4) Uani 1 d .
H61A H 0.8499(6) 0.7527(6) 0.7879(8) 0.058 Uiso 1 calc R
H61B H 0.8908(6) 0.7445(6) 0.8885(8) 0.058 Uiso 1 calc R
C62 C 0.8987(6) 0.6788(5) 0.8208(7) 0.038(3) Uani 1 d .
C63 C 0.9212(5) 0.5994(6) 0.7831(6) 0.037(3) Uani 1 d .
C64 C 0.9173(7) 0.5464(6) 0.7554(7) 0.051(4) Uani 1 d .
H64 H 0.8695(7) 0.5272(6) 0.7376(7) 0.061 Uiso 1 calc R
C65 C 0.9855(8) 0.5227(6) 0.7548(9) 0.061(4) Uani 1 d .
H65 H 0.9843(8) 0.4871(6) 0.7349(9) 0.073 Uiso 1 calc R
C66 C 1.0565(8) 0.5515(7) 0.7838(9) 0.067(5) Uani 1 d .
H66 H 1.1027(8) 0.5342(7) 0.7849(9) 0.080 Uiso 1 calc R
C67 C 1.0610(7) 0.6030(8) 0.8101(9) 0.069(5) Uani 1 d .
H67 H 1.1090(7) 0.6221(8) 0.8282(9) 0.083 Uiso 1 calc R
C68 C 0.9926(6) 0.6269(6) 0.8095(8) 0.045(3) Uani 1 d .
C70 C 0.0857(10) 0.5489(8) 0.4576(12) 0.106(7) Uani 1 d .
H70A H 0.0379(10) 0.5702(8) 0.4340(12) 0.159 Uiso 1 calc R
H70B H 0.0759(10) 0.5127(8) 0.4341(12) 0.159 Uiso 1 calc R
H70C H 0.1271(10) 0.5655(8) 0.4429(12) 0.159 Uiso 1 calc R
C71 C 0.1109(9) 0.5462(7) 0.5535(12) 0.088(6) Uani 1 d .
H71A H 0.1205(9) 0.5827(7) 0.5777(12) 0.105 Uiso 1 calc R
H71B H 0.0691(9) 0.5297(7) 0.5688(12) 0.105 Uiso 1 calc R
C72 C 0.2055(9) 0.5074(7) 0.6762(10) 0.077(5) Uani 1 d .
H72A H 0.1654(9) 0.4868(7) 0.6891(10) 0.092 Uiso 1 calc R
H72B H 0.2115(9) 0.5425(7) 0.7048(10) 0.092 Uiso 1 calc R
C73 C 0.2827(10) 0.4776(8) 0.7099(11) 0.096(6) Uani 1 d .
H73A H 0.2988(10) 0.4726(8) 0.7714(11) 0.145 Uiso 1 calc R
H73B H 0.3226(10) 0.4982(8) 0.6978(11) 0.145 Uiso 1 calc R
H73C H 0.2766(10) 0.4426(8) 0.6821(11) 0.145 Uiso 1 calc R
C74 C 0.3246(11) 0.6198(8) 0.6263(15) 0.114(8) Uani 1 d .
C75 C 0.3774(9) 0.5832(7) 0.6013(10) 0.066(4) Uani 1 d .
C76 C 0.1664(23) 0.8008(13) 0.1906(18) 0.228(18) Uani 1 d .
H76A H 0.1471(23) 0.7647(13) 0.1717(18) 0.342 Uiso 1 calc R
H76B H 0.1860(23) 0.8169(13) 0.1497(18) 0.342 Uiso 1 calc R
H76C H 0.1238(23) 0.8226(13) 0.1945(18) 0.342 Uiso 1 calc R
C77 C 0.2338(16) 0.7977(10) 0.2795(18) 0.141(9) Uani 1 d .
H77A H 0.2151(16) 0.7817(10) 0.3218(18) 0.169 Uiso 1 calc R
H77B H 0.2776(16) 0.7760(10) 0.2768(18) 0.169 Uiso 1 calc R
C78 C 0.3181(11) 0.8561(11) 0.3801(18) 0.158(12) Uani 1 d .
H78A H 0.3603(11) 0.8312(11) 0.3814(18) 0.190 Uiso 1 calc R
H78B H 0.2985(11) 0.8447(11) 0.4245(18) 0.190 Uiso 1 calc R
C79 C 0.3494(12) 0.9107(11) 0.3981(14) 0.140(9) Uani 1 d .
H79A H 0.3917(12) 0.9116(11) 0.4541(14) 0.210 Uiso 1 calc R
H79B H 0.3078(12) 0.9352(11) 0.3977(14) 0.210 Uiso 1 calc R
H79C H 0.3695(12) 0.9217(11) 0.3546(14) 0.210 Uiso 1 calc R
C80 C 1.0453(15) 0.7973(11) 0.7719(19) 0.174(11) Uani 1 d .
H80A H 1.0314(15) 0.8309(11) 0.7403(19) 0.260 Uiso 1 calc R
H80B H 1.0018(15) 0.7720(11) 0.7497(19) 0.260 Uiso 1 calc R
H80C H 1.0918(15) 0.7822(11) 0.7655(19) 0.260 Uiso 1 calc R
C81 C 1.0613(11) 0.8072(10) 0.8606(13) 0.099(7) Uani 1 d .
H81A H 1.0146(11) 0.8228(10) 0.8675(13) 0.119 Uiso 1 calc R
H81B H 1.1049(11) 0.8329(10) 0.8834(13) 0.119 Uiso 1 calc R
C82 C 1.1413(11) 0.7571(11) 0.9762(14) 0.127(9) Uani 1 d .
H82A H 1.1309(11) 0.7815(11) 1.0166(14) 0.153 Uiso 1 calc R
H82B H 1.1866(11) 0.7714(11) 0.9649(14) 0.153 Uiso 1 calc R
C83 C 1.1631(12) 0.7022(11) 1.0179(15) 0.143(9) Uani 1 d .
H83A H 1.2090(12) 0.7057(11) 1.0706(15) 0.214 Uiso 1 calc R
H83B H 1.1751(12) 0.6779(11) 0.9791(15) 0.214 Uiso 1 calc R
H83C H 1.1193(12) 0.6880(11) 1.0309(15) 0.214 Uiso 1 calc R
C84 C 1.0725(10) 0.5842(8) 1.1334(11) 0.095(6) Uani 1 d .
C85 C 1.0154(9) 0.6150(8) 1.0656(10) 0.080(6) Uani 1 d .

loop_
_atom_type_symbol
_atom_type_description
_atom_type_scat_dispersion_real
_atom_type_scat_dispersion_imag
_atom_type_scat_source
C C 0.0033 0.0016 'International Tables Vol C Tables 4.2.6.8 and 6.1.1.4'
H H 0.0000 0.0000 'International Tables Vol C Tables 4.2.6.8 and 6.1.1.4'
N N 0.0061 0.0033 'International Tables Vol C Tables 4.2.6.8 and 6.1.1.4'
O O 0.0106 0.0060 'International Tables Vol C Tables 4.2.6.8 and 6.1.1.4'
Cl Cl 0.1484 0.1585 'International Tables Vol C Tables 4.2.6.8 and 6.1.1.4'
La La -0.2871 2.4523 'International Tables Vol C Tables 4.2.6.8 and 6.1.1.4'

loop_
_geom_angle_atom_site_label_1
_geom_angle_atom_site_label_2
_geom_angle_atom_site_label_3
_geom_angle
N61 La N21 84.8(3)
N61 La N11 174.6(3)
N21 La N11 100.1(3)
N61 La N41 98.1(3)
N21 La N41 176.8(2)
N11 La N41 77.1(3)
N61 La N31 75.7(3)
N21 La N31 98.8(3)
N11 La N31 101.1(3)
N41 La N31 83.4(3)
N61 La N51 100.1(3)
N21 La N51 77.2(3)
N11 La N51 83.4(3)
N41 La N51 100.8(3)
N31 La N51 174.5(3)
N61 La N1 118.5(3)
N21 La N1 61.2(3)
N11 La N1 62.7(3)
N41 La N1 118.3(3)
N31 La N1 62.7(3)
N51 La N1 117.4(3)
N61 La N2 62.2(3)
N21 La N2 118.8(3)
N11 La N2 116.6(3)
N41 La N2 61.8(3)
N31 La N2 118.1(3)
N51 La N2 61.8(3)
N1 La N2 179.1(2)
O12 Cl1 O11 107.0(15)
O12 Cl1 O13 112.6(12)
O11 Cl1 O13 107.7(9)
O12 Cl1 O14 108.4(9)
O11 Cl1 O14 110.1(10)
O13 Cl1 O14 110.9(7)
O21 Cl2 O23 108.2(10)
O21 Cl2 O22 114.3(10)
O23 Cl2 O22 107.6(9)
O21 Cl2 O24 112.6(11)
O23 Cl2 O24 109.1(9)
O22 Cl2 O24 104.7(8)
O33 Cl3 O31 105.7(7)
O33 Cl3 O34 114.8(8)
O31 Cl3 O34 110.6(7)
O33 Cl3 O32 107.0(7)
O31 Cl3 O32 110.3(7)
O34 Cl3 O32 108.5(6)
C72 O1 C71 112.6(11)
C78 O2 C77 110.4(19)
C82 O3 C81 117.0(18)
C31 N1 C21 111.3(10)
C31 N1 C11 108.9(8)
C21 N1 C11 110.7(8)
C31 N1 La 109.6(6)
C21 N1 La 109.0(6)
C11 N1 La 107.1(7)
C51 N2 C61 111.2(8)
C51 N2 C41 110.4(8)
C61 N2 C41 109.9(9)
C51 N2 La 109.1(7)
C61 N2 La 107.2(6)
C41 N2 La 109.0(6)
C12 N11 C13 103.9(9)
C12 N11 La 116.4(6)
C13 N11 La 131.6(7)
C12 N12 C18 107.9(10)
C22 N21 C23 105.2(10)
C22 N21 La 118.2(8)
C23 N21 La 130.1(8)
C22 N22 C28 109.5(10)
C32 N31 C38 104.7(9)
C32 N31 La 117.7(7)
C38 N31 La 133.6(8)
C32 N32 C33 107.3(10)
C42 N41 C43 104.0(9)
C42 N41 La 116.7(7)
C43 N41 La 126.2(7)
C42 N42 C48 107.1(10)
C52 N51 C58 105.9(9)
C52 N51 La 115.7(6)
C58 N51 La 126.6(7)
C52 N52 C53 108.4(10)
C62 N61 C63 106.4(9)
C62 N61 La 117.8(7)
C63 N61 La 131.3(7)
C62 N62 C68 106.8(10)
C12 C11 N1 112.2(8)
N12 C12 N11 112.1(11)
N12 C12 C11 124.9(10)
N11 C12 C11 122.9(9)
C13 C18 C17 123.5(14)
C13 C18 N12 105.3(11)
C17 C18 N12 131.2(12)
C18 C13 N11 110.9(11)
C18 C13 C14 121.0(12)
N11 C13 C14 128.1(10)
C15 C14 C13 117.7(12)
C14 C15 C16 119.7(14)
C17 C16 C15 123.0(13)
C18 C17 C16 115.1(13)
N1 C21 C22 110.3(8)
N21 C22 N22 112.5(10)
N21 C22 C21 122.5(11)
N22 C22 C21 124.8(10)
C24 C23 C28 120.6(11)
C24 C23 N21 131.1(12)
C28 C23 N21 108.3(10)
C25 C24 C23 118.3(13)
C24 C25 C26 120.2(13)
C27 C26 C25 123.7(14)
C26 C27 C28 113.6(14)
C27 C28 C23 123.5(12)
C27 C28 N22 131.9(13)
C23 C28 N22 104.6(10)
N1 C31 C32 110.4(11)
N31 C32 N32 112.7(10)
N31 C32 C31 124.4(10)
N32 C32 C31 122.7(11)
N32 C33 C34 132.8(12)
N32 C33 C38 105.4(10)
C34 C33 C38 121.7(13)
C35 C34 C33 117.6(12)
C34 C35 C36 121.0(11)
C35 C36 C37 122.5(14)
C38 C37 C36 115.9(12)
C37 C38 N31 128.9(10)
C37 C38 C33 121.1(11)
N31 C38 C33 109.8(12)
N2 C41 C42 110.0(9)
N42 C42 N41 114.3(10)
N42 C42 C41 123.0(11)
N41 C42 C41 122.4(10)
C48 C43 C44 120.1(11)
C48 C43 N41 109.4(10)
C44 C43 N41 130.3(11)
C45 C44 C43 116.9(12)
C46 C45 C44 122.5(12)
C45 C46 C47 122.4(12)
C46 C47 C48 114.2(12)
C43 C48 C47 123.8(11)
C43 C48 N42 105.1(10)
C47 C48 N42 131.1(12)
N2 C51 C52 111.2(9)
N51 C52 N52 111.7(11)
N51 C52 C51 123.8(10)
N52 C52 C51 124.1(10)
C54 C53 C58 121.2(12)
C54 C53 N52 134.2(11)
C58 C53 N52 104.7(10)
C55 C54 C53 116.7(12)
C54 C55 C56 123.6(14)
C55 C56 C57 121.1(13)
C56 C57 C58 115.9(12)
C53 C58 N51 109.1(10)
C53 C58 C57 121.6(12)
N51 C58 C57 129.1(11)
C62 C61 N2 111.1(10)
N61 C62 N62 113.1(10)
N61 C62 C61 123.8(9)
N62 C62 C61 123.0(11)
C64 C63 C68 119.8(10)
C64 C63 N61 131.5(10)
C68 C63 N61 108.7(12)
C65 C64 C63 118.1(12)
C64 C65 C66 120.1(15)
C67 C66 C65 122.4(13)
C66 C67 C68 117.4(14)
C67 C68 C63 122.2(14)
C67 C68 N62 132.8(13)
C63 C68 N62 105.0(9)
O1 C71 C70 108.9(12)
O1 C72 C73 110.6(12)
N3 C75 C74 179.7(15)
O2 C77 C76 105.2(21)
O2 C78 C79 110.6(19)
C80 C81 O3 108.8(21)
O3 C82 C83 114.3(20)
N4 C85 C84 179.1(24)

loop_
_geom_bond_atom_site_label_1
_geom_bond_atom_site_label_2
_geom_bond_distance
La N61 2.589(7)
La N21 2.590(10)
La N11 2.591(8)
La N41 2.594(10)
La N31 2.595(8)
La N51 2.601(8)
La N1 2.791(9)
La N2 2.803(9)
Cl1 O12 1.364(14)
Cl1 O11 1.385(14)
Cl1 O13 1.407(12)
Cl1 O14 1.427(10)
Cl2 O21 1.379(12)
Cl2 O23 1.408(11)
Cl2 O22 1.435(12)
Cl2 O24 1.450(11)
Cl3 O33 1.414(10)
Cl3 O31 1.414(11)
Cl3 O34 1.421(9)
Cl3 O32 1.450(9)
O1 C72 1.42(2)
O1 C71 1.44(2)
O2 C78 1.37(2)
O2 C77 1.48(2)
O3 C82 1.28(2)
O3 C81 1.46(2)
N1 C31 1.475(13)
N1 C21 1.477(13)
N1 C11 1.519(14)
N2 C51 1.479(13)
N2 C61 1.487(12)
N2 C41 1.506(14)
N3 C75 1.10(2)
N4 C85 1.14(2)
N11 C12 1.355(13)
N11 C13 1.409(15)
N12 C12 1.342(14)
N12 C18 1.40(2)
N21 C22 1.319(14)
N21 C23 1.453(13)
N22 C22 1.333(14)
N22 C28 1.406(14)
N31 C32 1.333(14)
N31 C38 1.405(14)
N32 C32 1.372(12)
N32 C33 1.39(2)
N41 C42 1.325(14)
N41 C43 1.417(13)
N42 C42 1.323(14)
N42 C48 1.410(14)
N51 C52 1.323(13)
N51 C58 1.409(15)
N52 C52 1.348(14)
N52 C53 1.40(2)
N61 C62 1.303(14)
N61 C63 1.411(14)
N62 C62 1.361(13)
N62 C68 1.42(2)
C11 C12 1.47(2)
C18 C13 1.36(2)
C18 C17 1.39(2)
C13 C14 1.42(2)
C14 C15 1.37(2)
C15 C16 1.42(2)
C16 C17 1.40(2)
C21 C22 1.49(2)
C23 C24 1.378(15)
C23 C28 1.40(2)
C24 C25 1.35(2)
C25 C26 1.42(2)
C26 C27 1.38(2)
C27 C28 1.39(2)
C31 C32 1.49(2)
C33 C34 1.40(2)
C33 C38 1.41(2)
C34 C35 1.37(2)
C35 C36 1.39(2)
C36 C37 1.426(15)
C37 C38 1.38(2)
C41 C42 1.53(2)
C43 C48 1.39(2)
C43 C44 1.39(2)
C44 C45 1.38(2)
C45 C46 1.37(2)
C46 C47 1.40(2)
C47 C48 1.40(2)
C51 C52 1.49(2)
C53 C54 1.38(2)
C53 C58 1.391(15)
C54 C55 1.36(2)
C55 C56 1.37(2)
C56 C57 1.39(2)
C57 C58 1.41(2)
C61 C62 1.49(2)
C63 C64 1.40(2)
C63 C68 1.40(2)
C64 C65 1.40(2)
C65 C66 1.41(2)
C66 C67 1.36(2)
C67 C68 1.39(2)
C70 C71 1.52(2)
C72 C73 1.52(2)
C74 C75 1.51(2)
C76 C77 1.56(4)
C78 C79 1.47(3)
C80 C81 1.44(3)
C82 C83 1.53(3)
C84 C85 1.46(2)
